data_6000575
loop_
_publ_author_name
'Evans, J. S. O.'
'David, W. I. F.'
'Sleight, A. W.'

_publ_section_title
;
 Structural investigation of the negative-thermal-expansion material
 ZrW2O8
;
_journal_name_full 'Acta Crystallographica B'
_journal_page_first 333
_journal_page_last 340
_journal_paper_doi 10.1107/S0108768198016966
_journal_volume 55
_journal_year 1999
_chemical_formula_sum 'O8 W2 Zr'
_space_group_name_H-M_alt 'P 21 3'
_cell_angle_alpha 90.000
_cell_angle_beta 90.000
_cell_angle_gamma 90.000
_cell_length_a 9.1800
_cell_length_b 9.1800
_cell_length_c 9.1800
_cell_volume 773.62
_diffrn_ambient_temperature 2
_cod_duplicate_entry 2002948
_cod_database_code 6000575

loop_
_atom_site_label
_atom_site_fract_x
_atom_site_fract_y
_atom_site_fract_z
? ? ? ?
